data_7130485
loop_
_publ_author_name
'Wegener, Daniel'
'Hoffmann, Kurt F.'
'P\'erez-Bitri\'an, Alberto'
'Bayindir, Ilayda'
'Hadi, Amiera Nadien'
'Wiesner, Anja'
'Riedel, Sebastian'

_publ_section_title
;
 Air-stable Aryl Derivatives of the Pentafluoroorthotellurate
;
_journal_name_full 'Chemical Communications'
_journal_paper_doi 10.1039/D2CC03936B
_journal_year 2022
_chemical_formula_moiety 'C14 H3 F13 K N O Te'
_chemical_formula_sum 'C14 H3 F13 K N O Te'
_chemical_formula_weight 614.87
_space_group_crystal_system monoclinic
_space_group_IT_number 14
_space_group_name_Hall '-P 2ybc'
_space_group_name_H-M_alt 'P 1 21/c 1'
_atom_sites_solution_hydrogens geom
_atom_sites_solution_primary dual
_audit_creation_date 2022-02-11
_audit_creation_method
;
Olex2 1.5
(compiled 2021.12.09 svn.r5202d8cf for OlexSys, GUI svn.r6439)
;
_audit_update_record
;
2022-07-07 deposited with the CCDC.	2022-08-08 downloaded from the CCDC.
;
_cell_angle_alpha 90
_cell_angle_beta 96.479(2)
_cell_angle_gamma 90
_cell_formula_units_Z 4
_cell_length_a 10.7027(5)
_cell_length_b 7.5755(3)
_cell_length_c 21.8142(9)
_cell_measurement_reflns_used 9781
_cell_measurement_temperature 100.00
_cell_measurement_theta_max 27.499
_cell_measurement_theta_min 2.831
_cell_volume 1757.36(13)
_computing_cell_refinement 'SAINT V8.38A (Bruker, 2018)'
_computing_data_reduction 'SAINT V8.38A (Bruker, 2018)'
_computing_molecular_graphics 'Olex2 1.5 (Dolomanov et al., 2009)'
_computing_publication_material 'Olex2 1.5 (Dolomanov et al., 2009)'
_computing_structure_refinement 'XL  (Sheldrick, 2008)'
_computing_structure_solution 'SHELXT 2014/5 (Sheldrick, 2014)'
_diffrn_ambient_temperature 100.00
_diffrn_detector_area_resol_mean 8
_diffrn_measured_fraction_theta_full 0.993
_diffrn_measured_fraction_theta_max 0.993
_diffrn_measurement_device_type 'Bruker SMART APEX CCD area detector'
_diffrn_measurement_method '\w and \f scans'
_diffrn_radiation_monochromator graphite
_diffrn_radiation_type MoK\a
_diffrn_radiation_wavelength 0.71073
_diffrn_reflns_av_R_equivalents 0.0218
_diffrn_reflns_av_unetI/netI 0.0114
_diffrn_reflns_Laue_measured_fraction_full 0.993
_diffrn_reflns_Laue_measured_fraction_max 0.993
_diffrn_reflns_limit_h_max 13
_diffrn_reflns_limit_h_min -13
_diffrn_reflns_limit_k_max 8
_diffrn_reflns_limit_k_min -9
_diffrn_reflns_limit_l_max 28
_diffrn_reflns_limit_l_min -28
_diffrn_reflns_number 38987
_diffrn_reflns_point_group_measured_fraction_full 0.993
_diffrn_reflns_point_group_measured_fraction_max 0.993
_diffrn_reflns_theta_full 25.242
_diffrn_reflns_theta_max 27.515
_diffrn_reflns_theta_min 2.527
_diffrn_source 'sealed tube'
_diffrn_source_current 1.4
_diffrn_source_power 0.07
_diffrn_source_voltage 50.0
_diffrn_standards_number 0
_exptl_absorpt_coefficient_mu 2.070
_exptl_absorpt_correction_T_max 0.7456
_exptl_absorpt_correction_T_min 0.5659
_exptl_absorpt_correction_type multi-scan
_exptl_absorpt_process_details
;
SADABS-2016/2 (Bruker,2016/2) was used for absorption correction.
wR2(int) was 0.1196 before and 0.0409 after correction.
The Ratio of minimum to maximum transmission is 0.7590.
The \l/2 correction factor is Not present.
;
_exptl_crystal_colour 'clear colourless'
_exptl_crystal_colour_lustre clear
_exptl_crystal_colour_primary colourless
_exptl_crystal_density_diffrn 2.324
_exptl_crystal_description plate
_exptl_crystal_F_000 1160
_exptl_crystal_size_max 0.32
_exptl_crystal_size_mid 0.21
_exptl_crystal_size_min 0.088
_refine_diff_density_max 0.372
_refine_diff_density_min -0.344
_refine_diff_density_rms 0.057
_refine_ls_extinction_method none
_refine_ls_goodness_of_fit_ref 1.111
_refine_ls_hydrogen_treatment constr
_refine_ls_matrix_type full
_refine_ls_number_parameters 281
_refine_ls_number_reflns 4006
_refine_ls_number_restraints 0
_refine_ls_restrained_S_all 1.111
_refine_ls_R_factor_all 0.0149
_refine_ls_R_factor_gt 0.0143
_refine_ls_shift/su_max 0.001
_refine_ls_shift/su_mean 0.000
_refine_ls_structure_factor_coef Fsqd
_refine_ls_weighting_details 'w=1/[\s^2^(Fo^2^)+(0.0174P)^2^+1.0783P] where P=(Fo^2^+2Fc^2^)/3'
_refine_ls_weighting_scheme calc
_refine_ls_wR_factor_gt 0.0381
_refine_ls_wR_factor_ref 0.0384
_reflns_Friedel_coverage 0.000
_reflns_number_gt 3878
_reflns_number_total 4006
_reflns_threshold_expression 'I > 2\s(I)'
_cod_data_source_file d2cc03936b2.cif
_cod_data_source_block run_p21c_2_a
_cod_database_code 7130485
_shelx_shelxl_version_number 2016/6
_shelx_space_group_comment
;
The symmetry employed for this shelxl refinement is uniquely defined
by the following loop, which should always be used as a source of
symmetry information in preference to the above space-group names.
They are only intended as comments.
;
_shelx_estimated_absorpt_t_max 0.839
_shelx_estimated_absorpt_t_min 0.557
_olex2_refinement_description
;
1. Fixed Uiso
 At 1.5 times of:
  All C(H,H,H) groups
2.a Idealised Me refined as rotating group:
 C14(H14A,H14B,H14C)
;
_olex2_submission_special_instructions 'No special instructions were received'

loop_
_space_group_symop_operation_xyz
'x, y, z'
'-x, y+1/2, -z+1/2'
'-x, -y, -z'
'x, -y-1/2, z-1/2'

loop_
_atom_site_label
_atom_site_type_symbol
_atom_site_fract_x
_atom_site_fract_y
_atom_site_fract_z
_atom_site_U_iso_or_equiv
_atom_site_adp_type
_atom_site_occupancy
_atom_site_site_symmetry_order
_atom_site_calc_flag
_atom_site_refinement_flags_posn
_atom_site_refinement_flags_adp
_atom_site_refinement_flags_occupancy
_atom_site_disorder_assembly
_atom_site_disorder_group
Te1 Te 0.33967(2) 0.26034(2) 0.59741(2) 0.01359(4) Uani 1 1 d . . . . .
K1 K 0.53190(3) 0.28885(4) 0.44441(2) 0.02024(7) Uani 1 1 d . . . . .
F1 F 0.25781(8) 0.14570(12) 0.65994(4) 0.02011(18) Uani 1 1 d . . . . .
F2 F 0.36355(8) 0.02603(11) 0.56834(4) 0.01927(17) Uani 1 1 d . . . . .
F3 F 0.30298(8) 0.47500(11) 0.63650(4) 0.02049(18) Uani 1 1 d . . . . .
F4 F 0.22982(9) 0.14292(13) 0.45981(4) 0.0255(2) Uani 1 1 d . . . . .
F5 F 0.00040(10) 0.14627(15) 0.39721(5) 0.0350(2) Uani 1 1 d . . . . .
F6 F -0.19928(10) 0.26604(14) 0.45143(6) 0.0355(3) Uani 1 1 d . . . . .
F7 F -0.16800(9) 0.38041(15) 0.57001(5) 0.0341(2) Uani 1 1 d . . . . .
F8 F 0.05831(9) 0.37368(14) 0.63461(4) 0.0286(2) Uani 1 1 d . . . . .
F9 F 0.40415(9) 0.34715(12) 0.74501(4) 0.02238(18) Uani 1 1 d . . . . .
F10 F 0.61270(9) 0.31911(13) 0.82253(4) 0.0260(2) Uani 1 1 d . . . . .
F11 F 0.82944(9) 0.19858(15) 0.78177(5) 0.0314(2) Uani 1 1 d . . . . .
F12 F 0.82979(9) 0.09362(15) 0.66329(5) 0.0322(2) Uani 1 1 d . . . . .
F13 F 0.61891(9) 0.11478(13) 0.58417(4) 0.0262(2) Uani 1 1 d . . . . .
O1 O 0.41388(10) 0.36941(14) 0.53779(5) 0.0190(2) Uani 1 1 d . . . . .
N1 N 0.33627(15) 0.3710(2) 0.35289(7) 0.0349(4) Uani 1 1 d . . . . .
C1 C 0.15415(14) 0.25895(18) 0.54970(7) 0.0175(3) Uani 1 1 d . . . . .
C2 C 0.13430(14) 0.2028(2) 0.48882(7) 0.0193(3) Uani 1 1 d . . . . .
C3 C 0.01666(16) 0.2032(2) 0.45559(8) 0.0235(3) Uani 1 1 d . . . . .
C4 C -0.08555(15) 0.2627(2) 0.48324(9) 0.0251(3) Uani 1 1 d . . . . .
C5 C -0.06914(14) 0.3197(2) 0.54357(8) 0.0243(3) Uani 1 1 d . . . . .
C6 C 0.04910(14) 0.3166(2) 0.57639(7) 0.0209(3) Uani 1 1 d . . . . .
C7 C 0.50307(14) 0.23117(18) 0.66153(7) 0.0169(3) Uani 1 1 d . . . . .
C8 C 0.50610(14) 0.28199(19) 0.72294(7) 0.0177(3) Uani 1 1 d . . . . .
C9 C 0.61432(16) 0.27055(19) 0.76379(7) 0.0201(3) Uani 1 1 d . . . . .
C10 C 0.72377(15) 0.2084(2) 0.74340(8) 0.0228(3) Uani 1 1 d . . . . .
C11 C 0.72354(14) 0.1564(2) 0.68268(8) 0.0227(3) Uani 1 1 d . . . . .
C12 C 0.61424(14) 0.1682(2) 0.64266(7) 0.0195(3) Uani 1 1 d . . . . .
C13 C 0.24405(16) 0.3649(2) 0.32186(8) 0.0279(3) Uani 1 1 d . . . . .
C14 C 0.12539(17) 0.3566(3) 0.28184(9) 0.0363(4) Uani 1 1 d . . . . .
H14A H 0.141118 0.375637 0.238940 0.054 Uiso 1 1 calc R U . . .
H14B H 0.068449 0.448259 0.294002 0.054 Uiso 1 1 calc R U . . .
H14C H 0.086893 0.240330 0.285690 0.054 Uiso 1 1 calc R U . . .

loop_
_atom_site_aniso_label
_atom_site_aniso_U_11
_atom_site_aniso_U_22
_atom_site_aniso_U_33
_atom_site_aniso_U_23
_atom_site_aniso_U_13
_atom_site_aniso_U_12
Te1 0.01441(5) 0.01192(5) 0.01497(5) -0.00008(3) 0.00399(4) 0.00108(3)
K1 0.02443(16) 0.01528(14) 0.02207(16) -0.00155(12) 0.00728(12) 0.00268(12)
F1 0.0199(4) 0.0219(4) 0.0197(4) 0.0040(3) 0.0071(3) 0.0000(3)
F2 0.0226(4) 0.0138(4) 0.0215(4) -0.0030(3) 0.0028(3) 0.0029(3)
F3 0.0254(4) 0.0150(4) 0.0211(4) -0.0036(3) 0.0028(3) 0.0046(3)
F4 0.0251(5) 0.0311(5) 0.0206(4) -0.0060(4) 0.0041(4) 0.0058(4)
F5 0.0367(6) 0.0391(6) 0.0263(5) -0.0049(4) -0.0094(4) -0.0001(5)
F6 0.0198(5) 0.0347(6) 0.0488(7) 0.0089(5) -0.0099(5) -0.0029(4)
F7 0.0178(5) 0.0383(6) 0.0482(6) 0.0082(5) 0.0123(4) 0.0077(4)
F8 0.0246(5) 0.0378(6) 0.0249(5) -0.0042(4) 0.0094(4) 0.0073(4)
F9 0.0261(5) 0.0229(4) 0.0191(4) -0.0017(3) 0.0068(3) 0.0058(4)
F10 0.0373(5) 0.0215(5) 0.0179(4) -0.0011(4) -0.0022(4) -0.0031(4)
F11 0.0216(5) 0.0379(6) 0.0322(5) 0.0083(5) -0.0076(4) -0.0053(4)
F12 0.0165(4) 0.0429(6) 0.0378(6) 0.0059(5) 0.0061(4) 0.0081(4)
F13 0.0223(4) 0.0346(5) 0.0227(5) -0.0047(4) 0.0072(4) 0.0072(4)
O1 0.0212(5) 0.0184(5) 0.0186(5) 0.0020(4) 0.0065(4) -0.0020(4)
N1 0.0351(9) 0.0354(9) 0.0341(8) -0.0022(7) 0.0041(7) 0.0039(6)
C1 0.0152(7) 0.0166(7) 0.0209(7) 0.0019(5) 0.0030(6) 0.0009(5)
C2 0.0197(7) 0.0163(7) 0.0222(7) 0.0011(6) 0.0032(6) 0.0014(6)
C3 0.0270(8) 0.0181(7) 0.0239(8) 0.0015(6) -0.0033(6) -0.0025(6)
C4 0.0170(7) 0.0192(7) 0.0375(9) 0.0094(6) -0.0038(7) -0.0025(5)
C5 0.0170(7) 0.0201(7) 0.0371(9) 0.0072(7) 0.0086(6) 0.0028(6)
C6 0.0215(7) 0.0177(7) 0.0242(7) 0.0022(6) 0.0066(6) 0.0018(6)
C7 0.0172(7) 0.0156(6) 0.0180(7) 0.0010(5) 0.0022(5) 0.0005(5)
C8 0.0208(7) 0.0128(6) 0.0199(7) 0.0006(5) 0.0045(6) 0.0006(5)
C9 0.0282(8) 0.0148(7) 0.0169(7) 0.0006(5) 0.0005(6) -0.0043(5)
C10 0.0190(7) 0.0209(7) 0.0270(8) 0.0074(6) -0.0035(6) -0.0040(6)
C11 0.0168(7) 0.0226(7) 0.0293(8) 0.0035(6) 0.0053(6) 0.0013(6)
C12 0.0201(7) 0.0192(7) 0.0197(7) 0.0007(6) 0.0042(5) 0.0011(6)
C13 0.0298(9) 0.0283(8) 0.0273(8) -0.0013(7) 0.0109(7) 0.0025(7)
C14 0.0250(8) 0.0529(12) 0.0320(9) -0.0014(8) 0.0080(7) -0.0011(8)

loop_
_atom_type_symbol
_atom_type_description
_atom_type_scat_dispersion_real
_atom_type_scat_dispersion_imag
_atom_type_scat_source
C C 0.0033 0.0016 'International Tables Vol C Tables 4.2.6.8 and 6.1.1.4'
H H 0.0000 0.0000 'International Tables Vol C Tables 4.2.6.8 and 6.1.1.4'
F F 0.0171 0.0103 'International Tables Vol C Tables 4.2.6.8 and 6.1.1.4'
K K 0.2009 0.2494 'International Tables Vol C Tables 4.2.6.8 and 6.1.1.4'
N N 0.0061 0.0033 'International Tables Vol C Tables 4.2.6.8 and 6.1.1.4'
O O 0.0106 0.0060 'International Tables Vol C Tables 4.2.6.8 and 6.1.1.4'
Te Te -0.5308 1.6751 'International Tables Vol C Tables 4.2.6.8 and 6.1.1.4'

loop_
_geom_angle_atom_site_label_1
_geom_angle_atom_site_label_2
_geom_angle_atom_site_label_3
_geom_angle
_geom_angle_site_symmetry_1
_geom_angle_site_symmetry_3
_geom_angle_publ_flag
K1 Te1 K1 62.275(8) 3_666 . ?
F1 Te1 K1 141.35(3) . 3_666 ?
F1 Te1 K1 155.96(3) . . ?
F1 Te1 F2 84.49(4) . . ?
F1 Te1 C1 82.51(5) . . ?
F1 Te1 C7 83.82(5) . . ?
F2 Te1 K1 133.15(3) . 3_666 ?
F2 Te1 K1 71.47(3) . . ?
F2 Te1 C1 89.17(5) . . ?
F2 Te1 C7 89.48(5) . . ?
F3 Te1 K1 56.01(3) . 3_666 ?
F3 Te1 K1 117.83(3) . . ?
F3 Te1 F1 86.21(4) . . ?
F3 Te1 F2 170.70(4) . . ?
F3 Te1 C1 89.72(5) . . ?
F3 Te1 C7 89.43(5) . . ?
O1 Te1 K1 24.33(3) . . ?
O1 Te1 K1 38.64(3) . 3_666 ?
O1 Te1 F1 178.91(4) . . ?
O1 Te1 F2 95.75(4) . . ?
O1 Te1 F3 93.55(4) . . ?
O1 Te1 C1 96.43(5) . . ?
O1 Te1 C7 97.24(5) . . ?
C1 Te1 K1 103.14(4) . 3_666 ?
C1 Te1 K1 97.32(4) . . ?
C7 Te1 K1 95.14(4) . . ?
C7 Te1 K1 87.63(4) . 3_666 ?
C7 Te1 C1 166.33(6) . . ?
Te1 K1 Te1 117.725(8) 3_666 . ?
Te1 K1 K1 62.311(9) 3_666 3_666 ?
K1 K1 Te1 55.413(8) 3_666 . ?
F2 K1 Te1 127.42(2) 3_656 3_666 ?
F2 K1 Te1 106.97(2) 3_656 . ?
F2 K1 K1 148.99(2) 3_656 3_666 ?
F2 K1 F3 100.33(3) 3_656 3_666 ?
F2 K1 F6 61.37(3) 3_656 1_655 ?
F2 K1 F10 59.79(3) 3_656 4_565 ?
F2 K1 F13 70.49(3) 3_656 . ?
F2 K1 O1 142.77(3) 3_656 3_666 ?
F2 K1 N1 114.50(4) 3_656 . ?
F3 K1 Te1 29.607(15) 3_666 3_666 ?
F3 K1 Te1 146.885(18) 3_666 . ?
F3 K1 K1 91.676(19) 3_666 3_666 ?
F3 K1 F13 127.57(3) 3_666 . ?
F6 K1 Te1 71.44(2) 1_655 3_666 ?
F6 K1 Te1 122.89(3) 1_655 . ?
F6 K1 K1 104.31(3) 1_655 3_666 ?
F6 K1 F3 56.47(3) 1_655 3_666 ?
F6 K1 F10 69.11(3) 1_655 4_565 ?
F6 K1 F13 75.76(3) 1_655 . ?
F10 K1 Te1 83.39(2) 4_565 3_666 ?
F10 K1 Te1 157.49(2) 4_565 . ?
F10 K1 K1 144.79(2) 4_565 3_666 ?
F10 K1 F3 55.15(2) 4_565 3_666 ?
F10 K1 F13 128.29(3) 4_565 . ?
F13 K1 Te1 119.77(2) . 3_666 ?
F13 K1 Te1 49.912(16) . . ?
F13 K1 K1 79.492(19) . 3_666 ?
O1 K1 Te1 24.87(2) 3_666 3_666 ?
O1 K1 Te1 101.38(2) . 3_666 ?
O1 K1 Te1 93.05(2) 3_666 . ?
O1 K1 Te1 16.65(2) . . ?
O1 K1 K1 37.75(2) 3_666 3_666 ?
O1 K1 K1 39.21(2) . 3_666 ?
O1 K1 F2 122.80(3) . 3_656 ?
O1 K1 F3 53.93(3) 3_666 3_666 ?
O1 K1 F3 130.87(3) . 3_666 ?
O1 K1 F6 123.21(4) . 1_655 ?
O1 K1 F6 81.41(3) 3_666 1_655 ?
O1 K1 F10 108.26(3) 3_666 4_565 ?
O1 K1 F10 167.61(3) . 4_565 ?
O1 K1 F13 102.43(3) 3_666 . ?
O1 K1 F13 59.18(3) . . ?
O1 K1 O1 76.96(4) . 3_666 ?
O1 K1 N1 91.20(4) 3_666 . ?
O1 K1 N1 96.71(4) . . ?
N1 K1 Te1 100.84(3) . . ?
N1 K1 Te1 83.77(4) . 3_666 ?
N1 K1 K1 95.00(4) . 3_666 ?
N1 K1 F3 84.08(4) . 3_666 ?
N1 K1 F6 135.84(4) . 1_655 ?
N1 K1 F10 72.27(4) . 4_565 ?
N1 K1 F13 147.68(4) . . ?
Te1 F2 K1 160.04(4) . 3_656 ?
Te1 F3 K1 94.38(3) . 3_666 ?
C4 F6 K1 151.78(12) . 1_455 ?
C9 F10 K1 144.25(9) . 4_566 ?
C12 F13 K1 135.03(9) . . ?
Te1 O1 K1 116.50(5) . 3_666 ?
Te1 O1 K1 139.03(5) . . ?
K1 O1 K1 103.04(4) . 3_666 ?
C13 N1 K1 161.69(15) . . ?
C2 C1 Te1 120.10(11) . . ?
C2 C1 C6 116.89(14) . . ?
C6 C1 Te1 123.00(12) . . ?
F4 C2 C1 120.85(13) . . ?
F4 C2 C3 116.86(14) . . ?
C3 C2 C1 122.29(14) . . ?
F5 C3 C2 120.84(15) . . ?
F5 C3 C4 119.74(15) . . ?
C2 C3 C4 119.42(15) . . ?
F6 C4 C3 120.04(17) . . ?
F6 C4 C5 120.16(16) . . ?
C5 C4 C3 119.81(15) . . ?
F7 C5 C4 119.77(15) . . ?
F7 C5 C6 120.21(15) . . ?
C4 C5 C6 120.02(15) . . ?
F8 C6 C1 121.51(14) . . ?
F8 C6 C5 116.90(13) . . ?
C5 C6 C1 121.58(15) . . ?
C8 C7 Te1 122.25(11) . . ?
C12 C7 Te1 120.70(11) . . ?
C12 C7 C8 116.97(14) . . ?
F9 C8 C7 121.21(14) . . ?
F9 C8 C9 116.75(13) . . ?
C9 C8 C7 122.04(14) . . ?
F10 C9 C8 120.05(14) . . ?
F10 C9 C10 120.40(14) . . ?
C10 C9 C8 119.54(14) . . ?
F11 C10 C9 120.50(15) . . ?
F11 C10 C11 119.78(15) . . ?
C11 C10 C9 119.72(14) . . ?
F12 C11 C10 119.50(14) . . ?
F12 C11 C12 120.67(14) . . ?
C12 C11 C10 119.83(14) . . ?
F13 C12 C7 120.67(13) . . ?
F13 C12 C11 117.43(13) . . ?
C11 C12 C7 121.90(14) . . ?
N1 C13 C14 179.9(2) . . ?
C13 C14 H14A 109.5 . . ?
C13 C14 H14B 109.5 . . ?
C13 C14 H14C 109.5 . . ?
H14A C14 H14B 109.5 . . ?
H14A C14 H14C 109.5 . . ?
H14B C14 H14C 109.5 . . ?

loop_
_geom_bond_atom_site_label_1
_geom_bond_atom_site_label_2
_geom_bond_distance
_geom_bond_site_symmetry_2
_geom_bond_publ_flag
Te1 K1 3.8299(4) 3_666 ?
Te1 K1 4.1193(4) . ?
Te1 F1 1.9111(8) . ?
Te1 F2 1.9117(8) . ?
Te1 F3 1.8977(8) . ?
Te1 O1 1.7995(10) . ?
Te1 C1 2.1353(15) . ?
Te1 C7 2.1240(15) . ?
K1 K1 4.1179(6) 3_666 ?
K1 F2 2.6627(9) 3_656 ?
K1 F3 3.1848(10) 3_666 ?
K1 F6 2.8691(11) 1_655 ?
K1 F10 3.0007(10) 4_565 ?
K1 F13 3.3556(10) . ?
K1 O1 2.5881(11) . ?
K1 O1 2.6719(11) 3_666 ?
K1 N1 2.7953(16) . ?
F4 C2 1.3407(17) . ?
F5 C3 1.3370(19) . ?
F6 C4 1.3316(19) . ?
F7 C5 1.3423(18) . ?
F8 C6 1.3347(18) . ?
F9 C8 1.3360(17) . ?
F10 C9 1.3351(18) . ?
F11 C10 1.3310(18) . ?
F12 C11 1.3443(18) . ?
F13 C12 1.3449(17) . ?
N1 C13 1.133(2) . ?
C1 C2 1.388(2) . ?
C1 C6 1.393(2) . ?
C2 C3 1.380(2) . ?
C3 C4 1.383(2) . ?
C4 C5 1.377(3) . ?
C5 C6 1.382(2) . ?
C7 C8 1.391(2) . ?
C7 C12 1.387(2) . ?
C8 C9 1.382(2) . ?
C9 C10 1.382(2) . ?
C10 C11 1.381(2) . ?
C11 C12 1.381(2) . ?
C13 C14 1.459(3) . ?
C14 H14A 0.9800 . ?
C14 H14B 0.9800 . ?
C14 H14C 0.9800 . ?

loop_
_geom_torsion_atom_site_label_1
_geom_torsion_atom_site_label_2
_geom_torsion_atom_site_label_3
_geom_torsion_atom_site_label_4
_geom_torsion
_geom_torsion_site_symmetry_1
_geom_torsion_site_symmetry_2
_geom_torsion_site_symmetry_3
_geom_torsion_site_symmetry_4
_geom_torsion_publ_flag
Te1 C1 C2 F4 2.4(2) . . . . ?
Te1 C1 C2 C3 -178.54(12) . . . . ?
Te1 C1 C6 F8 -1.3(2) . . . . ?
Te1 C1 C6 C5 177.76(12) . . . . ?
Te1 C7 C8 F9 2.1(2) . . . . ?
Te1 C7 C8 C9 -176.86(11) . . . . ?
Te1 C7 C12 F13 -3.9(2) . . . . ?
Te1 C7 C12 C11 176.63(12) . . . . ?
K1 Te1 F3 K1 -7.98(3) . . . 3_666 ?
K1 Te1 O1 K1 -163.44(12) . . . 3_666 ?
K1 Te1 O1 K1 163.44(12) 3_666 . . . ?
K1 F6 C4 C3 163.82(14) 1_455 . . . ?
K1 F6 C4 C5 -16.7(3) 1_455 . . . ?
K1 F10 C9 C8 76.0(2) 4_566 . . . ?
K1 F10 C9 C10 -103.90(18) 4_566 . . . ?
K1 F13 C12 C7 50.6(2) . . . . ?
K1 F13 C12 C11 -129.87(12) . . . . ?
F1 Te1 F3 K1 171.38(3) . . . 3_666 ?
F2 Te1 O1 K1 -3.73(8) . . . . ?
F2 Te1 O1 K1 -167.17(5) . . . 3_666 ?
F3 Te1 O1 K1 12.91(5) . . . 3_666 ?
F3 Te1 O1 K1 176.35(8) . . . . ?
F4 C2 C3 F5 -0.1(2) . . . . ?
F4 C2 C3 C4 179.67(14) . . . . ?
F5 C3 C4 F6 -1.1(2) . . . . ?
F5 C3 C4 C5 179.36(14) . . . . ?
F6 C4 C5 F7 -0.7(2) . . . . ?
F6 C4 C5 C6 -179.76(14) . . . . ?
F7 C5 C6 F8 0.9(2) . . . . ?
F7 C5 C6 C1 -178.20(14) . . . . ?
F9 C8 C9 F10 1.7(2) . . . . ?
F9 C8 C9 C10 -178.41(13) . . . . ?
F10 C9 C10 F11 -1.0(2) . . . . ?
F10 C9 C10 C11 179.15(14) . . . . ?
F11 C10 C11 F12 1.2(2) . . . . ?
F11 C10 C11 C12 -179.35(14) . . . . ?
F12 C11 C12 F13 0.0(2) . . . . ?
F12 C11 C12 C7 179.48(14) . . . . ?
O1 Te1 F3 K1 -9.68(4) . . . 3_666 ?
C1 Te1 F3 K1 -106.11(4) . . . 3_666 ?
C1 Te1 O1 K1 103.02(6) . . . 3_666 ?
C1 Te1 O1 K1 -93.54(8) . . . . ?
C1 C2 C3 F5 -179.19(14) . . . . ?
C1 C2 C3 C4 0.6(2) . . . . ?
C2 C1 C6 F8 -179.79(14) . . . . ?
C2 C1 C6 C5 -0.7(2) . . . . ?
C2 C3 C4 F6 179.04(14) . . . . ?
C2 C3 C4 C5 -0.5(2) . . . . ?
C3 C4 C5 F7 178.79(14) . . . . ?
C3 C4 C5 C6 -0.3(2) . . . . ?
C4 C5 C6 F8 180.00(14) . . . . ?
C4 C5 C6 C1 0.9(2) . . . . ?
C6 C1 C2 F4 -179.06(13) . . . . ?
C6 C1 C2 C3 0.0(2) . . . . ?
C7 Te1 F3 K1 87.53(4) . . . 3_666 ?
C7 Te1 O1 K1 -76.96(6) . . . 3_666 ?
C7 Te1 O1 K1 86.47(9) . . . . ?
C7 C8 C9 F10 -179.31(13) . . . . ?
C7 C8 C9 C10 0.6(2) . . . . ?
C8 C7 C12 F13 179.36(13) . . . . ?
C8 C7 C12 C11 -0.1(2) . . . . ?
C8 C9 C10 F11 179.07(14) . . . . ?
C8 C9 C10 C11 -0.7(2) . . . . ?
C9 C10 C11 F12 -179.03(14) . . . . ?
C9 C10 C11 C12 0.5(2) . . . . ?
C10 C11 C12 F13 -179.54(14) . . . . ?
C10 C11 C12 C7 0.0(2) . . . . ?
C12 C7 C8 F9 178.81(13) . . . . ?
C12 C7 C8 C9 -0.1(2) . . . . ?
